data_7057354
loop_
_publ_author_name
'Bedekovi\'c, Nikola'
'Stilinovi\'c, Vladimir'
'Fri\<s\<ci\'c, Tomislav'
'Cin\<ci\'c, Dominik'

_publ_section_title
;
 Comparison of isomericmeta- andpara-diiodotetrafluorobenzene as halogen
 bond donors in crystal engineering
;
_journal_issue 13
_journal_name_full 'New Journal of Chemistry'
_journal_page_first 10584
_journal_paper_doi 10.1039/C8NJ01368C
_journal_volume 42
_journal_year 2018
_chemical_formula_moiety 'C6 F4 I2, 2(C9 H7 N)'
_chemical_formula_sum 'C24 H14 F4 I2 N2'
_chemical_formula_weight 660.17
_space_group_crystal_system monoclinic
_space_group_IT_number 14
_space_group_name_Hall '-P 2yn'
_space_group_name_H-M_alt 'P 1 21/n 1'
_symmetry_space_group_name_Hall '-P 2yn'
_symmetry_space_group_name_H-M 'P 1 21/n 1'
_atom_sites_solution_hydrogens geom
_audit_creation_method SHELXL-2014/7
_audit_update_record
;
2018-04-25 deposited with the CCDC.
2018-04-27 downloaded from the CCDC.
;
_cell_angle_alpha 90
_cell_angle_beta 90.783(5)
_cell_angle_gamma 90
_cell_formula_units_Z 4
_cell_length_a 7.259(5)
_cell_length_b 27.697(5)
_cell_length_c 11.275(5)
_cell_measurement_reflns_used 1972
_cell_measurement_temperature 295(2)
_cell_measurement_theta_max 37.5450
_cell_measurement_theta_min 3.8618
_cell_volume 2266.7(19)
_computing_cell_refinement
;
        CrysAlis RED, Oxford Diffraction Ltd.,
        Version 1.171.32.29 (release 10-06-2008 CrysAlis171 .NET)
        (compiled Jun 10 2008,16:49:55)
;
_computing_data_collection
;
        CrysAlis CCD, Oxford Diffraction Ltd.,
        Version 1.171.32.29 (release 10-06-2008 CrysAlis171 .NET)
        (compiled Jun 10 2008,16:49:55)
;
_computing_data_reduction
;
        CrysAlis RED, Oxford Diffraction Ltd.,
        Version 1.171.32.29 (release 10-06-2008 CrysAlis171 .NET)
        (compiled Jun 10 2008,16:49:55)
;
_computing_molecular_graphics 'MERCURY (C.F. Macrae et al , 2008)'
_computing_publication_material 'SHELXL-2014/7 (Sheldrick, 2014)'
_computing_structure_refinement 'SHELXL-2014/7 (Sheldrick, 2014)'
_computing_structure_solution 'SHELXS-97 (Sheldrick, 1990)'
_diffrn_ambient_temperature 295(2)
_diffrn_measured_fraction_theta_full 0.996
_diffrn_measured_fraction_theta_max 0.996
_diffrn_measurement_device_type
;
Oxford Diffraction Xcalibur CCD
diffractometer
;
_diffrn_measurement_method 'omega scan'
_diffrn_radiation_type MoK\a
_diffrn_radiation_wavelength 0.71073
_diffrn_reflns_av_R_equivalents 0.1085
_diffrn_reflns_av_unetI/netI 0.1667
_diffrn_reflns_Laue_measured_fraction_full 0.996
_diffrn_reflns_Laue_measured_fraction_max 0.996
_diffrn_reflns_limit_h_max 8
_diffrn_reflns_limit_h_min -8
_diffrn_reflns_limit_k_max 24
_diffrn_reflns_limit_k_min -32
_diffrn_reflns_limit_l_max 13
_diffrn_reflns_limit_l_min -13
_diffrn_reflns_number 16638
_diffrn_reflns_point_group_measured_fraction_full 0.996
_diffrn_reflns_point_group_measured_fraction_max 0.996
_diffrn_reflns_theta_full 24.995
_diffrn_reflns_theta_max 24.995
_diffrn_reflns_theta_min 3.903
_diffrn_source 'Enhance (Mo) X-ray Source'
_exptl_absorpt_coefficient_mu 2.822
_exptl_absorpt_correction_T_max 1.00000
_exptl_absorpt_correction_T_min 0.52831
_exptl_absorpt_correction_type multi-scan
_exptl_absorpt_process_details
;
CrysAlis RED, Oxford Diffraction Ltd.,
Version 1.171.32.29 (release 10-06-2008 CrysAlis171 .NET)
(compiled Jun 10 2008,16:49:55)
Empirical absorption correction using spherical harmonics,
 implemented in SCALE3 ABSPACK scaling algorithm.
;
_exptl_crystal_colour colourless
_exptl_crystal_density_diffrn 1.935
_exptl_crystal_description block
_exptl_crystal_F_000 1256
_exptl_crystal_size_max 0.38
_exptl_crystal_size_mid 0.37
_exptl_crystal_size_min 0.31
_refine_diff_density_max 0.433
_refine_diff_density_min -0.341
_refine_diff_density_rms 0.078
_refine_ls_extinction_method none
_refine_ls_goodness_of_fit_ref 0.669
_refine_ls_hydrogen_treatment constr
_refine_ls_matrix_type full
_refine_ls_number_parameters 289
_refine_ls_number_reflns 3977
_refine_ls_number_restraints 0
_refine_ls_restrained_S_all 0.669
_refine_ls_R_factor_all 0.1457
_refine_ls_R_factor_gt 0.0351
_refine_ls_shift/su_max 0.000
_refine_ls_shift/su_mean 0.000
_refine_ls_structure_factor_coef Fsqd
_refine_ls_weighting_details 'w=1/[\s^2^(Fo^2^)+(0.0154P)^2^] where P=(Fo^2^+2Fc^2^)/3'
_refine_ls_weighting_scheme calc
_refine_ls_wR_factor_gt 0.0500
_refine_ls_wR_factor_ref 0.0605
_reflns_Friedel_coverage 0.000
_reflns_number_gt 1411
_reflns_number_total 3977
_reflns_threshold_expression 'I > 2\s(I)'
_cod_data_source_file c8nj01368c2.cif
_cod_data_source_block III13
_cod_depositor_comments 'Adding full bibliography for 7057346--7057365.cif.'
_cod_database_code 7057354
_shelx_shelxl_version_number 2014/7
_shelx_space_group_comment
;
The symmetry employed for this shelxl refinement is uniquely defined
by the following loop, which should always be used as a source of
symmetry information in preference to the above space-group names.
They are only intended as comments.
;

loop_
_space_group_symop_operation_xyz
'x, y, z'
'-x+1/2, y+1/2, -z+1/2'
'-x, -y, -z'
'x-1/2, -y-1/2, z-1/2'

loop_
_atom_site_label
_atom_site_type_symbol
_atom_site_fract_x
_atom_site_fract_y
_atom_site_fract_z
_atom_site_U_iso_or_equiv
_atom_site_adp_type
_atom_site_occupancy
_atom_site_site_symmetry_order
_atom_site_calc_flag
_atom_site_refinement_flags_posn
_atom_site_refinement_flags_adp
I1 I 0.42996(8) 0.01973(2) 0.31304(5) 0.0819(2) Uani 1 1 d . .
I2 I 0.47180(8) 0.23638(2) 0.35062(5) 0.0856(2) Uani 1 1 d . .
F2 F 0.0690(6) 0.21975(13) 0.2402(4) 0.1118(18) Uani 1 1 d . .
F3 F -0.1190(6) 0.13951(15) 0.1855(4) 0.1152(18) Uani 1 1 d . .
F1 F 0.5713(6) 0.12598(12) 0.3628(4) 0.0860(14) Uani 1 1 d . .
F4 F 0.0309(6) 0.05340(14) 0.2187(4) 0.1020(17) Uani 1 1 d . .
C8 C 0.1459(18) 0.0623(4) 0.5867(8) 0.103(3) Uani 1 1 d . .
H7 H 0.1703 0.0294 0.5924 0.123 Uiso 1 1 calc R U
N1 N 0.4387(12) 0.0786(2) 0.6646(6) 0.077(2) Uani 1 1 d . .
C18 C 0.5175(12) 0.1318(3) 0.0132(7) 0.086(3) Uani 1 1 d . .
H10 H 0.6182 0.1137 0.0389 0.104 Uiso 1 1 calc R U
C19 C 0.3521(13) 0.1089(3) -0.0278(7) 0.062(2) Uani 1 1 d . .
C7 C -0.0213(18) 0.0789(5) 0.5420(10) 0.118(4) Uani 1 1 d . .
H6 H -0.1108 0.0571 0.5166 0.141 Uiso 1 1 calc R U
C4 C 0.2386(14) 0.1459(3) 0.6155(8) 0.074(3) Uani 1 1 d . .
C24 C 0.2088(13) 0.1392(3) -0.0613(7) 0.063(2) Uani 1 1 d . .
C2 C 0.5403(14) 0.1590(3) 0.6966(7) 0.088(3) Uani 1 1 d . .
H2 H 0.6336 0.1794 0.7234 0.105 Uiso 1 1 calc R U
C1 C 0.5676(12) 0.1094(3) 0.6988(7) 0.084(3) Uani 1 1 d . .
H1 H 0.6807 0.0975 0.7254 0.101 Uiso 1 1 calc R U
C14 C 0.0545(12) 0.1374(3) 0.2296(7) 0.073(3) Uani 1 1 d . .
C23 C 0.0411(12) 0.1169(3) -0.1011(7) 0.082(3) Uani 1 1 d . .
H14 H -0.0603 0.1356 -0.1226 0.098 Uiso 1 1 calc R U
C5 C 0.0733(16) 0.1619(4) 0.5724(8) 0.103(3) Uani 1 1 d . .
H4 H 0.0477 0.1947 0.5682 0.124 Uiso 1 1 calc R U
C3 C 0.3837(14) 0.1776(3) 0.6569(7) 0.080(3) Uani 1 1 d . .
H3 H 0.3671 0.2108 0.6556 0.096 Uiso 1 1 calc R U
C9 C 0.2788(13) 0.0971(3) 0.6237(7) 0.066(2) Uani 1 1 d . .
C22 C 0.0320(13) 0.0674(3) -0.1071(8) 0.091(3) Uani 1 1 d . .
H13 H -0.0750 0.0525 -0.1346 0.109 Uiso 1 1 calc R U
C21 C 0.1824(16) 0.0397(3) -0.0720(8) 0.094(3) Uani 1 1 d . .
H12 H 0.1739 0.0062 -0.0756 0.112 Uiso 1 1 calc R U
C20 C 0.3391(14) 0.0600(3) -0.0332(8) 0.094(3) Uani 1 1 d . .
H11 H 0.4384 0.0408 -0.0101 0.113 Uiso 1 1 calc R U
C11 C 0.3977(10) 0.1291(3) 0.3183(6) 0.056(2) Uani 1 1 d . .
C15 C 0.1512(14) 0.1768(2) 0.2594(7) 0.069(3) Uani 1 1 d . .
C13 C 0.1324(14) 0.0923(3) 0.2468(7) 0.070(2) Uani 1 1 d . .
C12 C 0.3054(12) 0.0869(2) 0.2908(7) 0.060(2) Uani 1 1 d . .
C6 C -0.0553(14) 0.1283(6) 0.5352(9) 0.116(4) Uani 1 1 d . .
H5 H -0.1678 0.1389 0.5047 0.139 Uiso 1 1 calc R U
C10 C 0.3291(12) 0.1747(2) 0.3035(7) 0.067(2) Uani 1 1 d . .
N2 N 0.2155(11) 0.1876(2) -0.0622(6) 0.083(2) Uani 1 1 d . .
C16 C 0.3705(16) 0.2059(3) -0.0233(8) 0.096(3) Uani 1 1 d . .
H8 H 0.3788 0.2393 -0.0202 0.115 Uiso 1 1 calc R U
C17 C 0.5233(13) 0.1800(4) 0.0136(8) 0.098(3) Uani 1 1 d . .
H9 H 0.6295 0.1960 0.0386 0.118 Uiso 1 1 calc R U

loop_
_atom_site_aniso_label
_atom_site_aniso_U_11
_atom_site_aniso_U_22
_atom_site_aniso_U_33
_atom_site_aniso_U_23
_atom_site_aniso_U_13
_atom_site_aniso_U_12
I1 0.1148(4) 0.0531(3) 0.0778(5) 0.0035(3) 0.0055(4) 0.0120(3)
I2 0.1168(4) 0.0517(3) 0.0884(5) 0.0005(3) 0.0079(4) -0.0084(3)
F2 0.115(4) 0.062(3) 0.158(5) 0.005(3) -0.016(3) 0.037(3)
F3 0.083(3) 0.131(4) 0.131(5) -0.002(3) -0.031(3) 0.014(3)
F1 0.078(3) 0.066(2) 0.114(4) 0.004(2) -0.022(3) 0.006(3)
F4 0.107(4) 0.075(3) 0.123(5) -0.015(3) -0.023(3) -0.016(3)
C8 0.112(9) 0.133(9) 0.064(8) -0.035(6) 0.021(7) -0.009(9)
N1 0.088(6) 0.065(4) 0.079(6) 0.000(4) 0.012(5) 0.018(4)
C18 0.092(7) 0.088(6) 0.079(8) 0.002(6) -0.011(6) 0.018(7)
C19 0.076(7) 0.059(5) 0.051(6) -0.008(4) -0.002(5) 0.002(6)
C7 0.110(11) 0.147(10) 0.096(10) -0.042(8) 0.019(8) -0.043(10)
C4 0.082(7) 0.069(6) 0.072(7) 0.003(5) -0.001(6) 0.020(6)
C24 0.077(7) 0.056(6) 0.057(7) -0.001(4) 0.012(5) 0.000(6)
C2 0.121(9) 0.065(6) 0.077(8) 0.000(5) -0.007(7) -0.017(6)
C1 0.089(7) 0.086(6) 0.078(8) -0.003(5) 0.000(6) -0.011(6)
C14 0.064(7) 0.080(6) 0.073(7) 0.005(5) -0.013(5) 0.018(6)
C23 0.084(7) 0.084(6) 0.078(8) 0.013(5) -0.006(6) -0.001(6)
C5 0.089(8) 0.152(10) 0.067(8) 0.013(6) -0.004(7) 0.051(8)
C3 0.109(8) 0.054(5) 0.076(8) 0.004(5) -0.003(6) 0.009(6)
C9 0.051(6) 0.077(6) 0.071(7) -0.001(5) 0.003(5) -0.003(6)
C22 0.098(8) 0.079(6) 0.096(8) 0.008(5) -0.019(6) -0.023(6)
C21 0.117(8) 0.074(6) 0.089(8) 0.014(5) -0.002(7) -0.023(6)
C20 0.103(8) 0.069(6) 0.110(9) 0.010(5) -0.005(7) 0.016(6)
C11 0.059(6) 0.053(5) 0.056(6) 0.007(4) -0.003(5) 0.006(5)
C15 0.094(8) 0.048(5) 0.066(7) 0.005(4) 0.008(6) -0.003(6)
C13 0.084(7) 0.066(6) 0.060(7) -0.001(5) 0.009(6) -0.023(6)
C12 0.070(6) 0.051(5) 0.060(6) -0.001(4) 0.004(5) 0.002(5)
C6 0.057(7) 0.208(13) 0.083(9) -0.011(9) -0.014(6) -0.005(9)
C10 0.072(6) 0.051(5) 0.077(7) -0.001(4) -0.008(5) 0.003(5)
N2 0.118(6) 0.047(4) 0.083(6) -0.005(3) -0.009(5) 0.017(4)
C16 0.127(9) 0.052(5) 0.107(9) -0.023(5) -0.013(7) -0.017(6)
C17 0.085(8) 0.105(7) 0.104(9) -0.009(6) -0.025(6) -0.014(7)

loop_
_atom_type_symbol
_atom_type_description
_atom_type_scat_dispersion_real
_atom_type_scat_dispersion_imag
_atom_type_scat_source
C C 0.0033 0.0016 'International Tables Vol C Tables 4.2.6.8 and 6.1.1.4'
H H 0.0000 0.0000 'International Tables Vol C Tables 4.2.6.8 and 6.1.1.4'
N N 0.0061 0.0033 'International Tables Vol C Tables 4.2.6.8 and 6.1.1.4'
F F 0.0171 0.0103 'International Tables Vol C Tables 4.2.6.8 and 6.1.1.4'
I I -0.4742 1.8119 'International Tables Vol C Tables 4.2.6.8 and 6.1.1.4'

loop_
_geom_angle_atom_site_label_1
_geom_angle_atom_site_label_2
_geom_angle_atom_site_label_3
_geom_angle
C7 C8 C9 117.9(10)
C1 N1 C9 117.2(7)
C17 C18 C19 118.0(8)
C20 C19 C24 122.6(8)
C20 C19 C18 120.9(9)
C24 C19 C18 116.5(7)
C8 C7 C6 120.0(12)
C5 C4 C9 121.6(9)
C5 C4 C3 123.6(9)
C9 C4 C3 114.8(8)
N2 C24 C19 125.4(8)
N2 C24 C23 117.3(8)
C19 C24 C23 117.2(7)
C3 C2 C1 121.0(8)
N1 C1 C2 122.3(8)
C15 C14 F3 122.9(8)
C15 C14 C13 119.2(8)
F3 C14 C13 117.9(8)
C22 C23 C24 119.0(7)
C4 C5 C6 118.6(10)
C2 C3 C4 119.6(7)
N1 C9 C4 125.1(8)
N1 C9 C8 114.8(9)
C4 C9 C8 120.0(8)
C23 C22 C21 120.1(8)
C20 C21 C22 121.5(8)
C21 C20 C19 119.4(8)
F1 C11 C10 116.1(7)
F1 C11 C12 118.5(7)
C10 C11 C12 125.4(7)
C14 C15 F2 116.7(8)
C14 C15 C10 122.8(7)
F2 C15 C10 120.4(7)
F4 C13 C12 120.3(8)
F4 C13 C14 118.0(9)
C12 C13 C14 121.7(8)
C13 C12 C11 115.9(7)
C13 C12 I1 122.8(6)
C11 C12 I1 121.4(6)
C5 C6 C7 121.8(11)
C11 C10 C15 115.0(7)
C11 C10 I2 123.5(6)
C15 C10 I2 121.4(6)
C16 N2 C24 114.6(7)
N2 C16 C17 125.8(7)
C18 C17 C16 119.6(8)

loop_
_geom_bond_atom_site_label_1
_geom_bond_atom_site_label_2
_geom_bond_distance
I1 C12 2.083(7)
I2 C10 2.065(7)
F2 C15 1.347(7)
F3 C14 1.348(8)
F1 C11 1.353(7)
F4 C13 1.340(7)
C8 C7 1.387(11)
C8 C9 1.423(10)
N1 C1 1.321(8)
N1 C9 1.345(8)
C18 C17 1.334(9)
C18 C19 1.429(9)
C19 C20 1.360(8)
C19 C24 1.383(9)
C7 C6 1.390(11)
C4 C5 1.363(10)
C4 C9 1.385(9)
C4 C3 1.443(9)
C24 N2 1.341(7)
C24 C23 1.432(8)
C2 C3 1.320(8)
C2 C1 1.387(9)
C14 C15 1.337(8)
C14 C13 1.386(9)
C23 C22 1.373(8)
C5 C6 1.380(11)
C22 C21 1.387(9)
C21 C20 1.337(9)
C11 C10 1.366(8)
C11 C12 1.379(8)
C15 C10 1.378(9)
C13 C12 1.352(8)
N2 C16 1.305(8)
C16 C17 1.380(9)
